data_7035802
loop_
_publ_author_name
'Han, Min-Le'
'Bai, Liang'
'Tang, Ping'
'Wu, Xue-Qian'
'Wu, Ya-Pan'
'Zhao, Jun'
'Li, Dong-Sheng'
'Wang, Yao-Yu'

_publ_section_title
;
 Biphenyl-2,4,6,3',5'-pentacarboxylic acid as a tecton for six new Co(ii)
 coordination polymers: pH and N-donor ligand-dependent assemblies,
 structure diversities and magnetic properties.
;
_journal_issue 33
_journal_name_full 'Dalton transactions (Cambridge, England : 2003)'
_journal_page_first 14673
_journal_page_last 14685
_journal_paper_doi 10.1039/c5dt02147b
_journal_volume 44
_journal_year 2015
_chemical_formula_sum 'C30 H26 Co N2 O12'
_chemical_formula_weight 665.46
_space_group_crystal_system monoclinic
_space_group_IT_number 14
_space_group_name_Hall '-P 2ybc'
_space_group_name_H-M_alt 'P 1 21/c 1'
_symmetry_space_group_name_Hall '-P 2ybc'
_symmetry_space_group_name_H-M 'P 1 21/c 1'
_atom_sites_solution_hydrogens constr
_audit_creation_method SHELXL-2014/7
_audit_update_record
;
2015-07-07 deposited with the CCDC.
2015-07-13 downloaded from the CCDC.
;
_cell_angle_alpha 90
_cell_angle_beta 99.819(5)
_cell_angle_gamma 90
_cell_formula_units_Z 4
_cell_length_a 8.887(5)
_cell_length_b 13.014(6)
_cell_length_c 25.860(14)
_cell_measurement_reflns_used 7593
_cell_measurement_temperature 296(2)
_cell_measurement_theta_max 27.5
_cell_measurement_theta_min 1.8
_cell_volume 2947(3)
_computing_cell_refinement 'Bruker XSCANS'
_computing_data_collection 'Bruker XSCANS'
_computing_data_reduction 'Bruker SHELXTL'
_computing_molecular_graphics 'Bruker SHELXTL'
_computing_publication_material 'Bruker SHELXTL'
_computing_structure_refinement 'SHELXL-2014/7 (Sheldrick, 2014)'
_computing_structure_solution 'Bruker SHELXTL'
_diffrn_ambient_temperature 296(2)
_diffrn_detector_area_resol_mean none
_diffrn_measured_fraction_theta_full 0.971
_diffrn_measured_fraction_theta_max 0.971
_diffrn_measurement_device_type 'Bruker P4'
_diffrn_measurement_method '\w scans'
_diffrn_radiation_type MoK\a
_diffrn_radiation_wavelength 0.71073
_diffrn_reflns_av_R_equivalents 0.0995
_diffrn_reflns_av_unetI/netI 0.0640
_diffrn_reflns_Laue_measured_fraction_full 0.971
_diffrn_reflns_Laue_measured_fraction_max 0.971
_diffrn_reflns_limit_h_max 10
_diffrn_reflns_limit_h_min -10
_diffrn_reflns_limit_k_max 15
_diffrn_reflns_limit_k_min -15
_diffrn_reflns_limit_l_max 31
_diffrn_reflns_limit_l_min -31
_diffrn_reflns_number 23939
_diffrn_reflns_point_group_measured_fraction_full 0.971
_diffrn_reflns_point_group_measured_fraction_max 0.971
_diffrn_reflns_theta_full 25.242
_diffrn_reflns_theta_max 25.498
_diffrn_reflns_theta_min 2.804
_diffrn_standards_decay_% none
_diffrn_standards_interval_count none
_diffrn_standards_interval_time none
_diffrn_standards_number none
_exptl_absorpt_coefficient_mu 0.652
_exptl_absorpt_correction_T_max 1.000
_exptl_absorpt_correction_T_min 0.751
_exptl_absorpt_correction_type multi-scan
_exptl_absorpt_process_details sadabs
_exptl_crystal_colour violet
_exptl_crystal_density_diffrn 1.500
_exptl_crystal_density_meas ?
_exptl_crystal_description prism
_exptl_crystal_F_000 1372
_exptl_crystal_size_max 0.210
_exptl_crystal_size_mid 0.190
_exptl_crystal_size_min 0.180
_refine_diff_density_max 0.661
_refine_diff_density_min -1.013
_refine_diff_density_rms 0.085
_refine_ls_extinction_method none
_refine_ls_goodness_of_fit_ref 1.059
_refine_ls_hydrogen_treatment constr
_refine_ls_matrix_type full
_refine_ls_number_parameters 406
_refine_ls_number_reflns 5318
_refine_ls_number_restraints 216
_refine_ls_restrained_S_all 15.755
_refine_ls_R_factor_all 0.0713
_refine_ls_R_factor_gt 0.0648
_refine_ls_shift/su_max 0.000
_refine_ls_shift/su_mean 0.000
_refine_ls_structure_factor_coef Fsqd
_refine_ls_weighting_details 'w=1/[\s^2^(Fo^2^)+(0.1022P)^2^+2.7677P] where P=(Fo^2^+2Fc^2^)/3'
_refine_ls_weighting_scheme calc
_refine_ls_wR_factor_gt 0.1752
_refine_ls_wR_factor_ref 0.1821
_reflns_Friedel_coverage 0.000
_reflns_number_gt 4694
_reflns_number_total 5318
_reflns_threshold_expression 'I > 2\s(I)'
_cod_data_source_file c5dt02147b2.cif
_cod_data_source_block Z
_cod_depositor_comments
;
The following automatic conversions were performed:

'_exptl_crystal_density_meas' value 'none' was changed to '?' - the
value is perceived as not measured.

Automatic conversion script
Id: cif_fix_values 3271 2015-04-21 07:52:19Z andrius 

 Adding full bibliography for 7035800--7035805.cif.
;
_cod_database_code 7035802
_shelx_shelxl_version_number 2014/7
_shelx_space_group_comment
;
The symmetry employed for this shelxl refinement is uniquely defined
by the following loop, which should always be used as a source of
symmetry information in preference to the above space-group names.
They are only intended as comments.
;
_shelx_estimated_absorpt_t_min 0.875
_shelx_estimated_absorpt_t_max 0.892

loop_
_space_group_symop_operation_xyz
'x, y, z'
'-x, y+1/2, -z+1/2'
'-x, -y, -z'
'x, -y-1/2, z-1/2'

loop_
_atom_site_label
_atom_site_type_symbol
_atom_site_fract_x
_atom_site_fract_y
_atom_site_fract_z
_atom_site_U_iso_or_equiv
_atom_site_adp_type
_atom_site_occupancy
_atom_site_site_symmetry_order
_atom_site_calc_flag
_atom_site_refinement_flags_posn
_atom_site_refinement_flags_adp
O1W O 2.0185(4) 0.4194(3) 0.39499(12) 0.0670(10) Uani 1 1 d D U
H2W H 2.0055 0.3709 0.4164 0.101 Uiso 1 1 d DR U
H1W H 2.0344 0.4764 0.4110 0.101 Uiso 1 1 d DR U
O2W O 1.7759(6) 0.4896(4) 0.35226(19) 0.1143(18) Uani 1 1 d D U
H3W H 1.7961 0.4803 0.3879 0.171 Uiso 1 1 d DR U
H4W H 1.8692 0.5134 0.3457 0.171 Uiso 1 1 d DR U
Co1 Co 0.77555(4) 0.80647(3) -0.04782(2) 0.02548(19) Uani 1 1 d . .
O1 O 0.5701(3) 0.78705(19) -0.08739(10) 0.0338(5) Uani 1 1 d . .
O2 O 0.5910(3) 0.6230(2) -0.11217(11) 0.0453(7) Uani 1 1 d . .
O3 O 0.2745(4) 0.6414(3) -0.30487(12) 0.0715(11) Uani 1 1 d . .
O4 O 0.0325(4) 0.6892(3) -0.30831(11) 0.0544(8) Uani 1 1 d . .
H4A H 0.0178 0.6552 -0.3354 0.082 Uiso 1 1 calc DR U
O5 O -0.1439(3) 0.8523(3) -0.16136(11) 0.0632(10) Uani 1 1 d . .
O6 O -0.0553(3) 0.7759(2) -0.08497(9) 0.0360(6) Uani 1 1 d . .
O7 O 0.2209(3) 1.07191(19) -0.00205(9) 0.0403(6) Uani 1 1 d . .
O8 O 0.2524(3) 1.0139(2) 0.07791(10) 0.0433(6) Uani 1 1 d . .
O9 O 0.4066(5) 0.6418(2) 0.11303(11) 0.0642(9) Uani 1 1 d . .
O10 O 0.3612(4) 0.5340(2) 0.04511(11) 0.0571(8) Uani 1 1 d . .
H10A H 0.3769 0.4905 0.0683 0.086 Uiso 1 1 calc R U
N1 N 0.8202(3) 0.7005(2) 0.01183(12) 0.0347(7) Uani 1 1 d . .
N2 N 1.5679(4) 0.5620(3) 0.31852(13) 0.0476(8) Uani 1 1 d . .
H2A H 1.6514 0.5793 0.3386 0.057 Uiso 1 1 calc DR U
C1 C 0.5196(4) 0.7045(2) -0.11131(12) 0.0268(7) Uani 1 1 d . U
C2 C 0.3593(4) 0.7145(2) -0.14254(12) 0.0250(6) Uani 1 1 d . U
C3 C 0.3374(4) 0.6901(2) -0.19617(13) 0.0294(7) Uani 1 1 d . U
H3 H 0.4172 0.6622 -0.2106 0.035 Uiso 1 1 calc R U
C4 C 0.1974(4) 0.7075(3) -0.22762(13) 0.0299(7) Uani 1 1 d . U
C5 C 0.0788(4) 0.7505(3) -0.20546(12) 0.0296(7) Uani 1 1 d . U
H5 H -0.0134 0.7662 -0.2269 0.036 Uiso 1 1 calc R U
C6 C 0.0968(3) 0.7703(2) -0.15195(12) 0.0259(6) Uani 1 1 d . U
C7 C 0.2393(3) 0.7528(2) -0.11964(12) 0.0247(6) Uani 1 1 d . U
C8 C 0.1737(5) 0.6761(3) -0.28431(15) 0.0418(9) Uani 1 1 d . U
C9 C -0.0456(4) 0.8037(3) -0.13134(13) 0.0313(7) Uani 1 1 d . U
C10 C 0.2635(3) 0.7729(3) -0.06187(12) 0.0255(6) Uani 1 1 d . U
C11 C 0.2470(4) 0.8720(3) -0.04321(12) 0.0274(7) Uani 1 1 d . U
H11 H 0.2220 0.9256 -0.0669 0.033 Uiso 1 1 calc R U
C12 C 0.2676(4) 0.8917(2) 0.01074(12) 0.0282(7) Uani 1 1 d . U
C13 C 0.3080(4) 0.8108(3) 0.04616(13) 0.0339(8) Uani 1 1 d . U
H13 H 0.3216 0.8230 0.0821 0.041 Uiso 1 1 calc R U
C14 C 0.3277(4) 0.7120(3) 0.02755(13) 0.0326(7) Uani 1 1 d . U
C15 C 0.3046(4) 0.6929(2) -0.02648(13) 0.0293(7) Uani 1 1 d . U
H15 H 0.3167 0.6267 -0.0388 0.035 Uiso 1 1 calc R U
C16 C 0.2464(4) 0.9976(3) 0.03034(12) 0.0294(7) Uani 1 1 d . U
C17 C 0.3692(5) 0.6269(3) 0.06654(15) 0.0430(9) Uani 1 1 d . U
C18 C 0.7429(6) 0.7012(4) 0.0519(2) 0.0651(14) Uani 1 1 d . U
H18 H 0.6616 0.7466 0.0509 0.078 Uiso 1 1 calc R U
C19 C 0.7794(7) 0.6371(5) 0.0945(2) 0.0769(16) Uani 1 1 d . U
H19 H 0.7199 0.6382 0.1208 0.092 Uiso 1 1 calc R U
C20 C 0.9019(5) 0.5717(4) 0.09890(18) 0.0535(11) Uani 1 1 d . U
C21 C 0.9823(7) 0.5753(5) 0.0582(2) 0.0730(15) Uani 1 1 d . U
H21 H 1.0677 0.5335 0.0594 0.088 Uiso 1 1 calc R U
C22 C 0.9403(5) 0.6386(4) 0.0159(2) 0.0596(12) Uani 1 1 d . U
H22 H 0.9980 0.6381 -0.0109 0.072 Uiso 1 1 calc R U
C24 C 1.1014(6) 0.5365(4) 0.17771(19) 0.0604(12) Uani 1 1 d . U
H24A H 1.1754 0.5463 0.1546 0.072 Uiso 1 1 calc R U
H24B H 1.0857 0.6026 0.1932 0.072 Uiso 1 1 calc R U
C25 C 1.1679(8) 0.4658(5) 0.2201(3) 0.0877(18) Uani 1 1 d . U
H25A H 1.1919 0.4015 0.2044 0.105 Uiso 1 1 calc R U
H25B H 1.0910 0.4514 0.2416 0.105 Uiso 1 1 calc R U
C26 C 1.3086(6) 0.5034(4) 0.25515(19) 0.0592(12) Uani 1 1 d . U
C27 C 1.3254(6) 0.4947(4) 0.3090(2) 0.0623(12) Uani 1 1 d . U
H27 H 1.2459 0.4681 0.3241 0.075 Uiso 1 1 calc R U
C28 C 1.4564(5) 0.5243(4) 0.34013(18) 0.0549(11) Uani 1 1 d . U
H28 H 1.4673 0.5181 0.3764 0.066 Uiso 1 1 calc R U
C29 C 1.5578(5) 0.5747(4) 0.26745(18) 0.0549(11) Uani 1 1 d . U
H29 H 1.6384 0.6036 0.2538 0.066 Uiso 1 1 calc R U
C30 C 1.4274(6) 0.5449(4) 0.23460(19) 0.0635(12) Uani 1 1 d . U
H30 H 1.4196 0.5529 0.1985 0.076 Uiso 1 1 calc R U
C44 C 0.9520(7) 0.5030(5) 0.1448(2) 0.0760(16) Uani 1 1 d . U
H44A H 0.9632 0.4336 0.1323 0.091 Uiso 1 1 calc R U
H44B H 0.8735 0.5018 0.1667 0.091 Uiso 1 1 calc R U

loop_
_atom_site_aniso_label
_atom_site_aniso_U_11
_atom_site_aniso_U_22
_atom_site_aniso_U_33
_atom_site_aniso_U_23
_atom_site_aniso_U_13
_atom_site_aniso_U_12
O1W 0.063(2) 0.088(2) 0.0446(17) -0.0248(16) -0.0067(15) 0.0073(18)
O2W 0.123(4) 0.134(5) 0.081(3) -0.013(3) 0.004(3) -0.017(3)
Co1 0.0205(3) 0.0313(3) 0.0230(3) -0.00174(16) -0.00089(17) 0.00039(16)
O1 0.0205(11) 0.0396(13) 0.0383(13) -0.0036(10) -0.0041(9) -0.0005(9)
O2 0.0406(15) 0.0388(14) 0.0536(16) 0.0049(12) 0.0001(12) 0.0147(12)
O3 0.063(2) 0.113(3) 0.0362(15) -0.0279(17) 0.0021(14) 0.030(2)
O4 0.0480(17) 0.082(2) 0.0279(14) -0.0194(13) -0.0076(12) 0.0066(15)
O5 0.0418(16) 0.114(3) 0.0317(14) 0.0053(16) 0.0009(12) 0.0404(18)
O6 0.0248(12) 0.0515(15) 0.0315(12) 0.0013(11) 0.0045(9) 0.0042(11)
O7 0.0573(16) 0.0326(13) 0.0281(12) -0.0017(10) -0.0012(11) 0.0028(11)
O8 0.0593(17) 0.0418(14) 0.0270(12) -0.0066(10) 0.0019(11) -0.0019(12)
O9 0.108(3) 0.0504(18) 0.0282(14) 0.0091(12) -0.0064(15) 0.0094(18)
O10 0.088(2) 0.0373(15) 0.0409(15) 0.0071(12) -0.0039(15) 0.0133(15)
N1 0.0262(14) 0.0404(16) 0.0345(15) 0.0058(12) -0.0032(12) -0.0018(11)
N2 0.0312(17) 0.065(2) 0.0417(18) -0.0082(16) -0.0085(13) 0.0013(15)
C1 0.0229(15) 0.0319(16) 0.0252(15) 0.0038(12) 0.0031(12) 0.0030(12)
C2 0.0226(14) 0.0246(14) 0.0266(15) -0.0008(11) 0.0006(12) -0.0006(11)
C3 0.0298(16) 0.0318(16) 0.0266(15) -0.0072(12) 0.0054(13) 0.0021(12)
C4 0.0336(17) 0.0307(16) 0.0246(15) -0.0032(12) 0.0023(13) -0.0008(13)
C5 0.0273(15) 0.0357(17) 0.0236(14) -0.0035(12) -0.0025(12) 0.0004(13)
C6 0.0226(14) 0.0292(15) 0.0243(14) -0.0034(12) -0.0008(11) -0.0012(12)
C7 0.0242(14) 0.0242(14) 0.0239(14) -0.0005(11) -0.0005(11) 0.0013(11)
C8 0.049(2) 0.0446(19) 0.0296(17) -0.0069(15) 0.0009(15) 0.0049(16)
C9 0.0217(15) 0.0423(18) 0.0270(16) -0.0047(13) -0.0040(12) 0.0019(13)
C10 0.0190(13) 0.0312(15) 0.0248(14) -0.0009(12) -0.0010(11) 0.0016(12)
C11 0.0256(14) 0.0321(16) 0.0227(14) -0.0014(12) -0.0008(11) -0.0002(12)
C12 0.0283(15) 0.0315(16) 0.0233(14) -0.0020(12) 0.0000(12) -0.0003(12)
C13 0.0409(19) 0.0381(18) 0.0207(15) -0.0001(12) -0.0003(13) -0.0002(14)
C14 0.0344(17) 0.0344(16) 0.0273(16) 0.0025(13) 0.0003(13) 0.0032(13)
C15 0.0293(16) 0.0289(15) 0.0285(16) -0.0006(12) 0.0016(13) 0.0026(12)
C16 0.0297(15) 0.0327(16) 0.0235(15) -0.0059(12) -0.0017(12) -0.0019(13)
C17 0.050(2) 0.0404(19) 0.0371(19) 0.0044(15) 0.0017(15) 0.0066(16)
C18 0.055(3) 0.083(3) 0.060(3) 0.026(2) 0.018(2) 0.017(2)
C19 0.070(3) 0.100(3) 0.063(3) 0.029(3) 0.017(2) 0.003(3)
C20 0.043(2) 0.055(2) 0.053(2) 0.0152(18) -0.0181(18) -0.0161(18)
C21 0.064(3) 0.073(3) 0.077(3) 0.020(2) 0.000(2) 0.022(2)
C22 0.051(2) 0.067(3) 0.060(2) 0.014(2) 0.0070(19) 0.014(2)
C24 0.059(2) 0.059(2) 0.054(2) 0.007(2) -0.0150(19) -0.012(2)
C25 0.077(3) 0.088(3) 0.084(3) 0.023(3) -0.027(3) -0.025(3)
C26 0.054(2) 0.055(2) 0.058(2) 0.0080(19) -0.0203(19) -0.0132(19)
C27 0.055(2) 0.068(3) 0.061(3) 0.006(2) 0.001(2) -0.012(2)
C28 0.049(2) 0.069(3) 0.046(2) -0.0046(19) 0.0048(18) -0.006(2)
C29 0.045(2) 0.068(3) 0.049(2) 0.0039(19) 0.0014(17) -0.0026(19)
C30 0.066(3) 0.077(3) 0.041(2) 0.005(2) -0.0084(19) -0.013(2)
C44 0.068(3) 0.077(3) 0.069(3) 0.030(2) -0.025(2) -0.024(2)

loop_
_atom_type_symbol
_atom_type_description
_atom_type_scat_dispersion_real
_atom_type_scat_dispersion_imag
_atom_type_scat_source
C C 0.0033 0.0016 'International Tables Vol C Tables 4.2.6.8 and 6.1.1.4'
H H 0.0000 0.0000 'International Tables Vol C Tables 4.2.6.8 and 6.1.1.4'
N N 0.0061 0.0033 'International Tables Vol C Tables 4.2.6.8 and 6.1.1.4'
O O 0.0106 0.0060 'International Tables Vol C Tables 4.2.6.8 and 6.1.1.4'
Co Co 0.3494 0.9721 'International Tables Vol C Tables 4.2.6.8 and 6.1.1.4'

loop_
_geom_angle_atom_site_label_1
_geom_angle_atom_site_label_2
_geom_angle_atom_site_label_3
_geom_angle
_geom_angle_site_symmetry_1
_geom_angle_site_symmetry_3
H2W O1W H1W 110.8 . .
H3W O2W H4W 101.6 . .
O1 Co1 O6 116.40(11) . 1_655
O1 Co1 O7 110.13(11) . 3_675
O6 Co1 O7 122.53(11) 1_655 3_675
O1 Co1 N1 110.50(11) . .
O6 Co1 N1 99.55(12) 1_655 .
O7 Co1 N1 93.77(12) 3_675 .
C1 O1 Co1 125.5(2) . .
C8 O4 H4A 109.5 . .
C9 O6 Co1 126.0(2) . 1_455
C16 O7 Co1 101.0(2) . 3_675
C17 O10 H10A 109.5 . .
C22 N1 C18 117.0(4) . .
C22 N1 Co1 121.1(3) . .
C18 N1 Co1 121.2(3) . .
C28 N2 C29 123.0(4) . .
C28 N2 H2A 118.5 . .
C29 N2 H2A 118.5 . .
O2 C1 O1 126.0(3) . .
O2 C1 C2 120.1(3) . .
O1 C1 C2 113.8(3) . .
C7 C2 C3 120.8(3) . .
C7 C2 C1 121.3(3) . .
C3 C2 C1 117.7(3) . .
C4 C3 C2 120.2(3) . .
C4 C3 H3 119.9 . .
C2 C3 H3 119.9 . .
C3 C4 C5 119.3(3) . .
C3 C4 C8 119.4(3) . .
C5 C4 C8 121.2(3) . .
C6 C5 C4 121.0(3) . .
C6 C5 H5 119.5 . .
C4 C5 H5 119.5 . .
C5 C6 C7 119.9(3) . .
C5 C6 C9 116.2(3) . .
C7 C6 C9 123.8(3) . .
C2 C7 C6 118.6(3) . .
C2 C7 C10 119.7(3) . .
C6 C7 C10 121.7(3) . .
O3 C8 O4 124.3(4) . .
O3 C8 C4 122.8(4) . .
O4 C8 C4 112.9(3) . .
O5 C9 O6 125.7(3) . .
O5 C9 C6 117.8(3) . .
O6 C9 C6 116.4(3) . .
C11 C10 C15 119.7(3) . .
C11 C10 C7 120.1(3) . .
C15 C10 C7 120.2(3) . .
C10 C11 C12 120.8(3) . .
C10 C11 H11 119.6 . .
C12 C11 H11 119.6 . .
C11 C12 C13 119.2(3) . .
C11 C12 C16 120.4(3) . .
C13 C12 C16 120.3(3) . .
C14 C13 C12 120.0(3) . .
C14 C13 H13 120.0 . .
C12 C13 H13 120.0 . .
C13 C14 C15 120.2(3) . .
C13 C14 C17 118.6(3) . .
C15 C14 C17 121.2(3) . .
C10 C15 C14 120.0(3) . .
C10 C15 H15 120.0 . .
C14 C15 H15 120.0 . .
O8 C16 O7 119.7(3) . .
O8 C16 C12 120.6(3) . .
O7 C16 C12 119.8(3) . .
O9 C17 O10 123.3(4) . .
O9 C17 C14 123.1(4) . .
O10 C17 C14 113.7(3) . .
N1 C18 C19 122.3(5) . .
N1 C18 H18 118.8 . .
C19 C18 H18 118.8 . .
C20 C19 C18 121.2(5) . .
C20 C19 H19 119.4 . .
C18 C19 H19 119.4 . .
C21 C20 C19 115.2(4) . .
C21 C20 C44 120.5(5) . .
C19 C20 C44 124.3(5) . .
C20 C21 C22 121.8(5) . .
C20 C21 H21 119.1 . .
C22 C21 H21 119.1 . .
N1 C22 C21 122.4(5) . .
N1 C22 H22 118.8 . .
C21 C22 H22 118.8 . .
C25 C24 C44 116.1(4) . .
C25 C24 H24A 108.3 . .
C44 C24 H24A 108.3 . .
C25 C24 H24B 108.3 . .
C44 C24 H24B 108.3 . .
H24A C24 H24B 107.4 . .
C24 C25 C26 115.7(5) . .
C24 C25 H25A 108.4 . .
C26 C25 H25A 108.4 . .
C24 C25 H25B 108.4 . .
C26 C25 H25B 108.4 . .
H25A C25 H25B 107.4 . .
C30 C26 C27 117.8(4) . .
C30 C26 C25 120.9(5) . .
C27 C26 C25 121.3(5) . .
C28 C27 C26 120.7(5) . .
C28 C27 H27 119.7 . .
C26 C27 H27 119.7 . .
N2 C28 C27 119.2(4) . .
N2 C28 H28 120.4 . .
C27 C28 H28 120.4 . .
N2 C29 C30 119.5(5) . .
N2 C29 H29 120.3 . .
C30 C29 H29 120.3 . .
C29 C30 C26 119.8(5) . .
C29 C30 H30 120.1 . .
C26 C30 H30 120.1 . .
C20 C44 C24 112.9(4) . .
C20 C44 H44A 109.0 . .
C24 C44 H44A 109.0 . .
C20 C44 H44B 109.0 . .
C24 C44 H44B 109.0 . .
H44A C44 H44B 107.8 . .

loop_
_geom_bond_atom_site_label_1
_geom_bond_atom_site_label_2
_geom_bond_distance
_geom_bond_site_symmetry_2
O1W H2W 0.8608 .
O1W H1W 0.8498 .
O2W H3W 0.9172 .
O2W H4W 0.9270 .
Co1 O1 1.952(2) .
Co1 O6 1.958(2) 1_655
Co1 O7 2.039(3) 3_675
Co1 N1 2.056(3) .
O1 C1 1.282(4) .
O2 C1 1.238(4) .
O3 C8 1.205(5) .
O4 C8 1.313(5) .
O4 H4A 0.8200 .
O5 C9 1.238(4) .
O6 C9 1.269(4) .
O6 Co1 1.958(2) 1_455
O7 C16 1.274(4) .
O7 Co1 2.039(3) 3_675
O8 C16 1.241(4) .
O9 C17 1.207(5) .
O10 C17 1.327(5) .
O10 H10A 0.8200 .
N1 C22 1.327(6) .
N1 C18 1.336(6) .
N2 C28 1.313(6) .
N2 C29 1.319(6) .
N2 H2A 0.8600 .
C1 C2 1.518(4) .
C2 C7 1.397(4) .
C2 C3 1.403(5) .
C3 C4 1.384(5) .
C3 H3 0.9300 .
C4 C5 1.400(5) .
C4 C8 1.502(5) .
C5 C6 1.389(4) .
C5 H5 0.9300 .
C6 C7 1.411(4) .
C6 C9 1.518(5) .
C7 C10 1.495(4) .
C10 C11 1.393(5) .
C10 C15 1.394(5) .
C11 C12 1.400(4) .
C11 H11 0.9300 .
C12 C13 1.402(5) .
C12 C16 1.491(5) .
C13 C14 1.395(5) .
C13 H13 0.9300 .
C14 C15 1.399(5) .
C14 C17 1.500(5) .
C15 H15 0.9300 .
C18 C19 1.376(7) .
C18 H18 0.9300 .
C19 C20 1.371(8) .
C19 H19 0.9300 .
C20 C21 1.369(8) .
C20 C44 1.492(6) .
C21 C22 1.369(7) .
C21 H21 0.9300 .
C22 H22 0.9300 .
C24 C25 1.476(7) .
C24 C44 1.514(7) .
C24 H24A 0.9700 .
C24 H24B 0.9700 .
C25 C26 1.495(7) .
C25 H25A 0.9700 .
C25 H25B 0.9700 .
C26 C30 1.371(7) .
C26 C27 1.380(7) .
C27 C28 1.353(7) .
C27 H27 0.9300 .
C28 H28 0.9300 .
C29 C30 1.370(7) .
C29 H29 0.9300 .
C30 H30 0.9300 .
C44 H44A 0.9700 .
C44 H44B 0.9700 .

loop_
_geom_torsion_atom_site_label_1
_geom_torsion_atom_site_label_2
_geom_torsion_atom_site_label_3
_geom_torsion_atom_site_label_4
_geom_torsion
_geom_torsion_site_symmetry_1
Co1 O1 C1 O2 2.0(5) .
Co1 O1 C1 C2 -175.3(2) .
O2 C1 C2 C7 130.9(3) .
O1 C1 C2 C7 -51.7(4) .
O2 C1 C2 C3 -53.1(4) .
O1 C1 C2 C3 124.3(3) .
C7 C2 C3 C4 2.5(5) .
C1 C2 C3 C4 -173.6(3) .
C2 C3 C4 C5 0.7(5) .
C2 C3 C4 C8 -177.0(3) .
C3 C4 C5 C6 -3.9(5) .
C8 C4 C5 C6 173.7(3) .
C4 C5 C6 C7 4.0(5) .
C4 C5 C6 C9 -172.2(3) .
C3 C2 C7 C6 -2.4(5) .
C1 C2 C7 C6 173.5(3) .
C3 C2 C7 C10 176.7(3) .
C1 C2 C7 C10 -7.3(4) .
C5 C6 C7 C2 -0.8(5) .
C9 C6 C7 C2 175.0(3) .
C5 C6 C7 C10 -179.9(3) .
C9 C6 C7 C10 -4.1(5) .
C3 C4 C8 O3 -4.4(6) .
C5 C4 C8 O3 178.0(4) .
C3 C4 C8 O4 174.7(3) .
C5 C4 C8 O4 -2.9(5) .
Co1 O6 C9 O5 -2.2(5) 1_455
Co1 O6 C9 C6 -179.7(2) 1_455
C5 C6 C9 O5 -30.3(5) .
C7 C6 C9 O5 153.7(4) .
C5 C6 C9 O6 147.4(3) .
C7 C6 C9 O6 -28.6(5) .
C2 C7 C10 C11 118.8(3) .
C6 C7 C10 C11 -62.2(4) .
C2 C7 C10 C15 -60.4(4) .
C6 C7 C10 C15 118.7(3) .
C15 C10 C11 C12 -1.6(5) .
C7 C10 C11 C12 179.3(3) .
C10 C11 C12 C13 1.2(5) .
C10 C11 C12 C16 -178.7(3) .
C11 C12 C13 C14 0.2(5) .
C16 C12 C13 C14 -180.0(3) .
C12 C13 C14 C15 -1.2(5) .
C12 C13 C14 C17 -179.3(3) .
C11 C10 C15 C14 0.6(5) .
C7 C10 C15 C14 179.8(3) .
C13 C14 C15 C10 0.8(5) .
C17 C14 C15 C10 178.9(3) .
Co1 O7 C16 O8 5.8(4) 3_675
Co1 O7 C16 C12 -174.6(2) 3_675
C11 C12 C16 O8 174.2(3) .
C13 C12 C16 O8 -5.7(5) .
C11 C12 C16 O7 -5.4(5) .
C13 C12 C16 O7 174.8(3) .
C13 C14 C17 O9 -10.4(6) .
C15 C14 C17 O9 171.5(4) .
C13 C14 C17 O10 169.7(4) .
C15 C14 C17 O10 -8.4(5) .
C22 N1 C18 C19 -3.4(8) .
Co1 N1 C18 C19 -174.2(5) .
N1 C18 C19 C20 2.6(10) .
C18 C19 C20 C21 -0.2(9) .
C18 C19 C20 C44 177.6(6) .
C19 C20 C21 C22 -1.2(8) .
C44 C20 C21 C22 -179.1(5) .
C18 N1 C22 C21 1.9(8) .
Co1 N1 C22 C21 172.7(4) .
C20 C21 C22 N1 0.4(9) .
C44 C24 C25 C26 -175.2(6) .
C24 C25 C26 C30 -47.8(9) .
C24 C25 C26 C27 134.2(6) .
C30 C26 C27 C28 -1.3(8) .
C25 C26 C27 C28 176.7(6) .
C29 N2 C28 C27 1.5(7) .
C26 C27 C28 N2 0.2(8) .
C28 N2 C29 C30 -1.9(7) .
N2 C29 C30 C26 0.7(8) .
C27 C26 C30 C29 0.9(8) .
C25 C26 C30 C29 -177.2(6) .
C21 C20 C44 C24 68.0(7) .
C19 C20 C44 C24 -109.7(6) .
C25 C24 C44 C20 -173.0(6) .
